data_7239922
loop_
_publ_author_name
'Hong, ZhaoGuo'
'Zheng, Chu'
'Luo, Bi'
'You, Xin'
'Bian, HeDong'
'Liang, Hong'
'Chen, ZhenFeng'
'Huang, FuPing'

_publ_section_title
;
 Two groups of copperII pyridine--triazole complexes with &#x201C;open or
 close&#x201D; pepper rings and their in vitro antitumor activities
;
_journal_issue 11
_journal_name_full 'RSC Advances'
_journal_page_first 6297
_journal_page_last 6305
_journal_paper_doi 10.1039/C9RA10677D
_journal_volume 10
_journal_year 2020
_chemical_formula_moiety 'C30 H26 Cu2 N12 O14, C2 H3 N'
_chemical_formula_sum 'C32 H29 Cu2 N13 O14'
_chemical_formula_weight 946.76
_space_group_crystal_system monoclinic
_space_group_IT_number 14
_space_group_name_Hall '-P 2yn'
_space_group_name_H-M_alt 'P 1 21/n 1'
_atom_sites_solution_hydrogens geom
_atom_sites_solution_primary direct
_atom_sites_solution_secondary difmap
_audit_creation_date 2019-07-09
_audit_creation_method
;
  Olex2 1.2-ac2
  (compiled Mar 30 2012 14:54:36, GUI svn.r4156)
;
_audit_update_record
;
2019-11-26 deposited with the CCDC.	2020-01-27 downloaded from the CCDC.
;
_cell_angle_alpha 90.00
_cell_angle_beta 98.247(2)
_cell_angle_gamma 90.00
_cell_formula_units_Z 4
_cell_length_a 13.6199(3)
_cell_length_b 12.0853(3)
_cell_length_c 23.0230(5)
_cell_measurement_reflns_used 7852
_cell_measurement_temperature 293(2)
_cell_measurement_theta_max 27.7860
_cell_measurement_theta_min 3.6720
_cell_volume 3750.41(15)
_computing_cell_refinement 'CrysAlisPro 1.171.38.43 (Rigaku OD, 2015)'
_computing_data_collection 'CrysAlisPro 1.171.38.43 (Rigaku OD, 2015)'
_computing_data_reduction 'CrysAlisPro 1.171.38.43 (Rigaku OD, 2015)'
_computing_molecular_graphics
;
O. V. Dolomanov, L. J. Bourhis, R. J. Gildea, J. A. K. Howard and H. Puschmann,
OLEX2: a complete structure solution, refinement and analysis program.
J. Appl. Cryst. (2009). 42, 339-341.
;
_computing_publication_material
;
O. V. Dolomanov, L. J. Bourhis, R. J. Gildea, J. A. K. Howard and H. Puschmann,
OLEX2: a complete structure solution, refinement and analysis program.
J. Appl. Cryst. (2009). 42, 339-341.
;
_computing_structure_refinement
;
XL, G.M. Sheldrick, Acta Cryst.
(2008). A64, 112-122
;
_computing_structure_solution
;
XS, G.M. Sheldrick, Acta Cryst.
(2008). A64, 112-122
;
_diffrn_ambient_temperature 293(2)
_diffrn_detector 'CCD plate'
_diffrn_detector_area_resol_mean 15.9784
_diffrn_detector_type Eos
_diffrn_measured_fraction_theta_full 0.9928
_diffrn_measured_fraction_theta_max 0.8943
_diffrn_measurement_details
;
List of Runs (angles in degrees, time in seconds):

  # Type    Start    End  Width  t~exp~   \w     \q     \k     \f   Frames
#--------------------------------------------------------------------------
  1  \w    -89.00   1.00   0.75   25.00    --  -19.88 -57.00-120.00  120
  2  \w    -93.00  24.00   0.75   25.00    --  -19.88 -19.00 120.00  156
  3  \w    -90.00   9.00   0.75   25.00    --  -19.88 -77.00 120.00  132
  4  \w    -40.00  42.50   0.75   25.00    --  -19.88  57.00-120.00  110
;
_diffrn_measurement_device 'four-circle diffractometer'
_diffrn_measurement_device_type 'SuperNova, Single source at offset, Eos'
_diffrn_measurement_method '\w scans'
_diffrn_orient_matrix_type 'CrysAlisPro convention (1999,Acta A55,543-557)'
_diffrn_orient_matrix_UB_11 0.0237053000
_diffrn_orient_matrix_UB_12 -0.0130819000
_diffrn_orient_matrix_UB_13 -0.0246316000
_diffrn_orient_matrix_UB_21 0.0440052000
_diffrn_orient_matrix_UB_22 -0.0137466000
_diffrn_orient_matrix_UB_23 0.0190058000
_diffrn_orient_matrix_UB_31 -0.0164981000
_diffrn_orient_matrix_UB_32 -0.0555149000
_diffrn_orient_matrix_UB_33 0.0011102000
_diffrn_radiation_monochromator mirror
_diffrn_radiation_probe x-ray
_diffrn_radiation_type 'Mo K\a'
_diffrn_radiation_wavelength 0.71073
_diffrn_reflns_av_R_equivalents 0.0333
_diffrn_reflns_av_unetI/netI 0.0381
_diffrn_reflns_limit_h_max 17
_diffrn_reflns_limit_h_min -17
_diffrn_reflns_limit_k_max 14
_diffrn_reflns_limit_k_min -12
_diffrn_reflns_limit_l_max 27
_diffrn_reflns_limit_l_min -28
_diffrn_reflns_number 27321
_diffrn_reflns_theta_full 26.37
_diffrn_reflns_theta_max 26.37
_diffrn_reflns_theta_min 3.28
_diffrn_source 'micro-focus sealed X-ray tube'
_diffrn_source_type 'SuperNova (Mo) X-ray Source'
_exptl_absorpt_coefficient_mu 1.222
_exptl_absorpt_correction_T_max 1.00000
_exptl_absorpt_correction_T_min 0.46200
_exptl_absorpt_correction_type multi-scan
_exptl_absorpt_process_details
;
CrysAlisPro 1.171.38.43 (Rigaku Oxford Diffraction, 2015)
Empirical absorption correction using spherical harmonics,
 implemented in SCALE3 ABSPACK scaling algorithm.
;
_exptl_crystal_colour green
_exptl_crystal_density_diffrn 1.677
_exptl_crystal_density_method 'not measured'
_exptl_crystal_description block
_exptl_crystal_F_000 1928
_exptl_crystal_size_max 0.41
_exptl_crystal_size_mid 0.23
_exptl_crystal_size_min 0.12
_refine_diff_density_max 0.608
_refine_diff_density_min -0.570
_refine_diff_density_rms 0.064
_refine_ls_extinction_method none
_refine_ls_goodness_of_fit_ref 1.024
_refine_ls_hydrogen_treatment mixed
_refine_ls_matrix_type full
_refine_ls_number_parameters 555
_refine_ls_number_reflns 7617
_refine_ls_number_restraints 1
_refine_ls_restrained_S_all 1.070
_refine_ls_R_factor_all 0.0584
_refine_ls_R_factor_gt 0.0402
_refine_ls_shift/su_max 0.001
_refine_ls_shift/su_mean 0.000
_refine_ls_structure_factor_coef Fsqd
_refine_ls_weighting_details 'calc w=1/[\s^2^(Fo^2^)+(0.0476P)^2^+2.9438P] where P=(Fo^2^+2Fc^2^)/3'
_refine_ls_weighting_scheme calc
_refine_ls_wR_factor_gt 0.0997
_refine_ls_wR_factor_ref 0.1094
_reflns_number_gt 5851
_reflns_number_total 7617
_reflns_threshold_expression >2sigma(I)
_cod_data_source_file c9ra10677d2.cif
_cod_data_source_block 20181214_hfp_lb_18127lb21cuaaa
_cod_depositor_comments 'Adding full bibliography for 7239922--7239927.cif.'
_cod_original_cell_volume 3750.40(15)
_cod_database_code 7239922
_reflns_odcompleteness_completeness 99.28
_reflns_odcompleteness_iscentric 1
_reflns_odcompleteness_theta 26.32
_olex2_submission_special_instructions 'No special instructions were received'
_oxdiff_exptl_absorpt_empirical_details
;
Empirical correction (ABSPACK) includes:
- Absorption correction using spherical harmonics
- Frame scaling
;
_oxdiff_exptl_absorpt_empirical_full_max 2.291
_oxdiff_exptl_absorpt_empirical_full_min 0.649

loop_
_space_group_symop_id
_space_group_symop_operation_xyz
1 'x, y, z'
2 '-x+1/2, y+1/2, -z+1/2'
3 '-x, -y, -z'
4 'x-1/2, -y-1/2, z-1/2'

loop_
_atom_site_label
_atom_site_type_symbol
_atom_site_fract_x
_atom_site_fract_y
_atom_site_fract_z
_atom_site_U_iso_or_equiv
_atom_site_adp_type
_atom_site_occupancy
_atom_site_symmetry_multiplicity
_atom_site_calc_flag
_atom_site_refinement_flags
Cu1 Cu 0.00485(3) 0.53004(3) 0.141417(16) 0.03317(12) Uani 1 1 d .
Cu2 Cu -0.25230(3) 0.66763(3) 0.146625(16) 0.03286(12) Uani 1 1 d .
C20 C -0.2425(2) 0.8589(3) 0.07495(13) 0.0325(7) Uani 1 1 d .
N8 N -0.13474(17) 0.7106(2) 0.11077(11) 0.0311(6) Uani 1 1 d .
N6 N -0.30749(18) 0.8058(2) 0.10472(11) 0.0325(6) Uani 1 1 d .
N9 N -0.04048(17) 0.6745(2) 0.10725(11) 0.0310(6) Uani 1 1 d .
N3 N -0.10320(18) 0.5067(2) 0.18913(11) 0.0341(6) Uani 1 1 d .
N7 N -0.06743(18) 0.8295(2) 0.05489(11) 0.0351(6) Uani 1 1 d .
H7 H -0.0590 0.8856 0.0332 0.042 Uiso 1 1 calc R
N1 N 0.04976(19) 0.3826(2) 0.17939(12) 0.0376(6) Uani 1 1 d .
C23 C 0.0996(2) 0.7490(2) 0.05883(13) 0.0312(7) Uani 1 1 d .
N10 N 0.0653(2) 0.6217(2) -0.02581(12) 0.0394(6) Uani 1 1 d .
O6 O 0.39778(16) 0.7611(2) 0.03627(11) 0.0469(6) Uani 1 1 d .
C26 C 0.2993(2) 0.7538(3) 0.04043(14) 0.0358(7) Uani 1 1 d .
C22 C -0.0043(2) 0.7489(3) 0.07252(13) 0.0306(7) Uani 1 1 d .
C21 C -0.1474(2) 0.8023(3) 0.07914(13) 0.0317(7) Uani 1 1 d .
N4 N -0.18736(18) 0.5581(2) 0.20190(11) 0.0359(6) Uani 1 1 d .
O5 O 0.33840(17) 0.8784(2) 0.11794(11) 0.0507(6) Uani 1 1 d .
C30 C 0.1686(2) 0.8135(3) 0.09427(14) 0.0359(7) Uani 1 1 d .
H30 H 0.1480 0.8547 0.1245 0.043 Uiso 1 1 calc R
C16 C -0.3980(2) 0.8500(3) 0.10432(14) 0.0400(8) Uani 1 1 d .
H16 H -0.4432 0.8138 0.1243 0.048 Uiso 1 1 calc R
C25 C 0.2319(2) 0.6913(3) 0.00452(14) 0.0355(7) Uani 1 1 d .
H25 H 0.2520 0.6501 -0.0258 0.043 Uiso 1 1 calc R
O7 O -0.02346(18) 0.6266(2) -0.02410(12) 0.0603(7) Uani 1 1 d .
C28 C 0.2673(2) 0.8181(3) 0.08574(14) 0.0363(7) Uani 1 1 d .
C24 C 0.1330(2) 0.6897(3) 0.01373(13) 0.0325(7) Uani 1 1 d .
C1 C 0.1291(3) 0.3223(3) 0.17145(17) 0.0472(9) Uani 1 1 d .
H1 H 0.1669 0.3446 0.1430 0.057 Uiso 1 1 calc R
C19 C -0.2666(3) 0.9554(3) 0.04473(16) 0.0455(9) Uani 1 1 d .
H19 H -0.2210 0.9902 0.0244 0.055 Uiso 1 1 calc R
O13 O -0.3524(3) 0.5328(3) 0.08567(14) 0.0794(10) Uani 1 1 d .
C2 C 0.1570(3) 0.2291(3) 0.20344(17) 0.0505(9) Uani 1 1 d .
H2 H 0.2128 0.1893 0.1968 0.061 Uiso 1 1 calc R
C18 C -0.3604(3) 0.9998(3) 0.04519(18) 0.0519(9) Uani 1 1 d .
H18 H -0.3786 1.0652 0.0251 0.062 Uiso 1 1 calc R
C17 C -0.4262(3) 0.9467(3) 0.07543(16) 0.0489(9) Uani 1 1 d .
H17 H -0.4891 0.9758 0.0764 0.059 Uiso 1 1 calc R
C27 C 0.4355(3) 0.6901(4) -0.0052(2) 0.0642(12) Uani 1 1 d .
H27A H 0.4055 0.7093 -0.0442 0.096 Uiso 1 1 calc R
H27B H 0.4200 0.6146 0.0028 0.096 Uiso 1 1 calc R
H27C H 0.5061 0.6987 -0.0019 0.096 Uiso 1 1 calc R
C29 C 0.3092(3) 0.9480(3) 0.16319(18) 0.0586(10) Uani 1 1 d .
H29A H 0.2569 0.9966 0.1465 0.088 Uiso 1 1 calc R
H29B H 0.3650 0.9910 0.1806 0.088 Uiso 1 1 calc R
H29C H 0.2861 0.9027 0.1928 0.088 Uiso 1 1 calc R
N5 N -0.2296(3) 0.6820(3) 0.33364(15) 0.0630(9) Uani 1 1 d .
C8 C -0.3022(2) 0.5200(3) 0.27680(14) 0.0379(8) Uani 1 1 d .
C5 C -0.0043(2) 0.3491(3) 0.22064(14) 0.0369(7) Uani 1 1 d .
N2 N -0.1576(2) 0.4117(2) 0.26073(12) 0.0430(7) Uani 1 1 d .
H2A H -0.1628 0.3623 0.2870 0.052 Uiso 1 1 calc R
C4 C 0.0194(3) 0.2559(3) 0.25413(16) 0.0469(9) Uani 1 1 d .
H4 H -0.0196 0.2343 0.2822 0.056 Uiso 1 1 calc R
C6 C -0.0887(2) 0.4204(3) 0.22486(13) 0.0360(7) Uani 1 1 d .
C7 C -0.2160(2) 0.4987(3) 0.24572(13) 0.0377(7) Uani 1 1 d .
C15 C -0.3814(2) 0.4446(3) 0.26605(14) 0.0414(8) Uani 1 1 d .
H15 H -0.3797 0.3897 0.2379 0.050 Uiso 1 1 calc R
C9 C -0.3076(2) 0.5998(3) 0.31890(15) 0.0432(8) Uani 1 1 d .
C11 C -0.4629(2) 0.5303(3) 0.34116(14) 0.0391(8) Uani 1 1 d .
C10 C -0.3865(3) 0.6054(3) 0.35172(15) 0.0440(8) Uani 1 1 d .
H10 H -0.3873 0.6594 0.3804 0.053 Uiso 1 1 calc R
C14 C -0.4619(2) 0.4504(3) 0.29657(14) 0.0403(8) Uani 1 1 d .
C3 C 0.1016(3) 0.1952(3) 0.24554(17) 0.0518(9) Uani 1 1 d .
H3 H 0.1193 0.1323 0.2679 0.062 Uiso 1 1 calc R
O9 O 0.13334(16) 0.53626(19) 0.11221(10) 0.0431(6) Uani 1 1 d .
O2 O -0.54145(18) 0.3828(2) 0.28807(11) 0.0539(7) Uani 1 1 d .
O1 O -0.54395(18) 0.5283(2) 0.36942(11) 0.0487(6) Uani 1 1 d .
N12 N 0.1979(2) 0.5657(3) 0.15580(14) 0.0469(7) Uani 1 1 d .
O10 O 0.1707(2) 0.5963(3) 0.20066(13) 0.0687(8) Uani 1 1 d .
N11 N -0.4107(2) 0.5504(3) 0.12118(15) 0.0570(9) Uani 1 1 d .
O4 O -0.1518(3) 0.6708(4) 0.31501(19) 0.1221(17) Uani 1 1 d .
O3 O -0.2450(3) 0.7599(4) 0.36479(18) 0.1097(14) Uani 1 1 d .
O14 O -0.4893(3) 0.4999(4) 0.11992(18) 0.1110(14) Uani 1 1 d .
C12 C -0.5392(3) 0.5893(4) 0.42276(16) 0.0586(11) Uani 1 1 d .
H12A H -0.5350 0.6669 0.4146 0.088 Uiso 1 1 calc R
H12B H -0.4817 0.5669 0.4493 0.088 Uiso 1 1 calc R
H12C H -0.5978 0.5751 0.4403 0.088 Uiso 1 1 calc R
C13 C -0.5475(4) 0.3048(4) 0.2411(2) 0.0784(15) Uani 1 1 d .
H13A H -0.5477 0.3434 0.2046 0.118 Uiso 1 1 calc R
H13B H -0.6075 0.2625 0.2397 0.118 Uiso 1 1 calc R
H13C H -0.4914 0.2559 0.2474 0.118 Uiso 1 1 calc R
O11 O 0.2864(2) 0.5572(3) 0.14822(16) 0.0896(11) Uani 1 1 d .
N13 N -0.2885(4) 0.6151(5) -0.0372(2) 0.126(2) Uani 1 1 d .
H13D H -0.3300 0.6040 -0.0125 0.152 Uiso 1 1 d R
H13E H -0.2955 0.5623 -0.0629 0.152 Uiso 1 1 d R
C32 C -0.3064(5) 0.7160(6) -0.0664(3) 0.0923(17) Uani 1 1 d D
O12 O -0.38588(17) 0.6208(2) 0.16093(12) 0.0503(6) Uani 1 1 d .
C31 C -0.3235(6) 0.8012(6) -0.0913(3) 0.136(3) Uani 1 1 d D
H31 H -0.3369 0.8680 -0.1109 0.163 Uiso 1 1 calc R
O8 O 0.10045(19) 0.5619(2) -0.06062(11) 0.0595(7) Uani 1 1 d .

loop_
_atom_site_aniso_label
_atom_site_aniso_U_11
_atom_site_aniso_U_22
_atom_site_aniso_U_33
_atom_site_aniso_U_23
_atom_site_aniso_U_13
_atom_site_aniso_U_12
Cu1 0.0260(2) 0.0386(2) 0.0366(2) 0.00477(17) 0.01045(15) 0.00181(15)
Cu2 0.02409(19) 0.0416(2) 0.0345(2) 0.00489(17) 0.00968(15) 0.00040(15)
C20 0.0288(15) 0.0362(18) 0.0321(15) -0.0013(14) 0.0030(12) -0.0001(13)
N8 0.0222(12) 0.0386(15) 0.0335(13) 0.0040(12) 0.0077(10) 0.0016(10)
N6 0.0259(13) 0.0386(15) 0.0332(13) -0.0006(12) 0.0047(10) -0.0007(11)
N9 0.0215(12) 0.0362(15) 0.0372(13) 0.0014(12) 0.0105(10) 0.0001(10)
N3 0.0278(13) 0.0419(16) 0.0341(14) 0.0066(12) 0.0101(11) 0.0024(11)
N7 0.0307(13) 0.0352(15) 0.0415(15) 0.0106(12) 0.0119(11) -0.0020(11)
N1 0.0325(14) 0.0386(16) 0.0429(15) 0.0032(13) 0.0093(12) 0.0019(12)
C23 0.0287(15) 0.0313(17) 0.0354(16) 0.0042(13) 0.0107(12) -0.0022(12)
N10 0.0355(15) 0.0465(17) 0.0366(14) -0.0001(13) 0.0070(12) -0.0091(12)
O6 0.0260(11) 0.0527(15) 0.0653(15) -0.0137(13) 0.0176(11) -0.0053(10)
C26 0.0257(15) 0.0399(19) 0.0440(18) 0.0021(15) 0.0125(13) -0.0030(13)
C22 0.0280(15) 0.0334(17) 0.0317(15) -0.0005(13) 0.0086(12) -0.0026(12)
C21 0.0281(15) 0.0364(18) 0.0313(15) 0.0023(14) 0.0064(12) -0.0028(13)
N4 0.0273(13) 0.0477(17) 0.0348(14) 0.0059(12) 0.0115(11) 0.0024(11)
O5 0.0311(12) 0.0557(16) 0.0653(16) -0.0219(13) 0.0072(11) -0.0103(11)
C30 0.0333(16) 0.0364(18) 0.0402(17) -0.0059(15) 0.0127(14) -0.0025(13)
C16 0.0280(16) 0.051(2) 0.0408(18) 0.0012(16) 0.0063(14) 0.0029(14)
C25 0.0332(16) 0.0394(19) 0.0370(17) -0.0007(14) 0.0150(13) -0.0017(14)
O7 0.0308(13) 0.085(2) 0.0655(17) -0.0252(15) 0.0093(12) -0.0142(13)
C28 0.0298(16) 0.0350(18) 0.0448(18) -0.0016(15) 0.0082(14) -0.0039(13)
C24 0.0289(15) 0.0368(18) 0.0327(15) -0.0003(14) 0.0074(12) -0.0077(13)
C1 0.0406(19) 0.046(2) 0.057(2) 0.0008(18) 0.0160(17) 0.0060(16)
C19 0.0363(18) 0.046(2) 0.055(2) 0.0124(17) 0.0094(16) -0.0002(15)
O13 0.089(2) 0.089(2) 0.0634(19) -0.0216(17) 0.0210(18) -0.0273(19)
C2 0.041(2) 0.045(2) 0.065(2) -0.0010(19) 0.0041(18) 0.0095(16)
C18 0.041(2) 0.045(2) 0.067(2) 0.0133(19) 0.0003(18) 0.0087(16)
C17 0.0325(18) 0.053(2) 0.060(2) 0.0016(19) 0.0018(16) 0.0108(16)
C27 0.034(2) 0.079(3) 0.085(3) -0.023(2) 0.024(2) 0.0000(19)
C29 0.054(2) 0.056(3) 0.063(2) -0.023(2) 0.001(2) -0.0031(19)
N5 0.056(2) 0.082(3) 0.054(2) -0.0061(19) 0.0187(17) -0.0199(19)
C8 0.0338(17) 0.051(2) 0.0307(16) 0.0095(15) 0.0101(13) 0.0016(14)
C5 0.0344(17) 0.0391(19) 0.0365(17) 0.0035(15) 0.0028(14) -0.0007(14)
N2 0.0398(16) 0.0526(19) 0.0382(15) 0.0159(14) 0.0114(12) -0.0001(13)
C4 0.043(2) 0.050(2) 0.048(2) 0.0081(18) 0.0051(16) -0.0036(16)
C6 0.0324(16) 0.0423(19) 0.0332(16) 0.0080(15) 0.0043(13) -0.0021(14)
C7 0.0321(17) 0.049(2) 0.0327(16) 0.0066(15) 0.0087(13) -0.0029(14)
C15 0.0409(19) 0.049(2) 0.0374(17) 0.0014(16) 0.0145(15) -0.0045(15)
C9 0.0369(18) 0.052(2) 0.0412(18) 0.0043(17) 0.0073(15) -0.0076(16)
C11 0.0371(18) 0.047(2) 0.0354(17) 0.0083(15) 0.0117(14) 0.0025(15)
C10 0.045(2) 0.048(2) 0.0403(18) 0.0016(16) 0.0135(15) 0.0001(16)
C14 0.0362(18) 0.047(2) 0.0399(18) 0.0067(16) 0.0119(14) -0.0030(15)
C3 0.046(2) 0.043(2) 0.063(2) 0.0094(19) -0.0048(18) 0.0039(16)
O9 0.0313(12) 0.0524(15) 0.0468(13) 0.0036(11) 0.0095(10) -0.0005(10)
O2 0.0467(15) 0.0603(17) 0.0595(16) -0.0083(14) 0.0238(12) -0.0193(12)
O1 0.0446(14) 0.0552(16) 0.0518(14) -0.0017(12) 0.0252(12) -0.0008(11)
N12 0.0342(16) 0.0509(19) 0.0553(19) -0.0085(16) 0.0049(14) -0.0095(13)
O10 0.0515(17) 0.089(2) 0.0645(18) -0.0286(17) 0.0054(14) -0.0059(15)
N11 0.0404(18) 0.071(2) 0.057(2) 0.0138(19) 0.0007(16) -0.0158(16)
O4 0.083(3) 0.161(4) 0.137(3) -0.072(3) 0.066(3) -0.070(3)
O3 0.101(3) 0.118(3) 0.117(3) -0.060(3) 0.038(2) -0.051(2)
O14 0.066(2) 0.138(3) 0.123(3) 0.022(3) -0.006(2) -0.061(2)
C12 0.060(3) 0.070(3) 0.051(2) -0.008(2) 0.0276(19) 0.003(2)
C13 0.074(3) 0.086(3) 0.081(3) -0.026(3) 0.030(3) -0.043(3)
O11 0.0275(14) 0.133(3) 0.108(3) -0.044(2) 0.0092(16) -0.0068(17)
N13 0.146(5) 0.137(5) 0.107(4) -0.005(4) 0.060(4) 0.002(4)
C32 0.105(5) 0.101(5) 0.079(4) -0.017(3) 0.041(3) -0.019(4)
O12 0.0340(13) 0.0607(17) 0.0596(16) 0.0098(14) 0.0181(12) 0.0012(12)
C31 0.208(9) 0.083(5) 0.126(6) 0.028(4) 0.055(6) 0.006(5)
O8 0.0458(15) 0.0761(19) 0.0584(16) -0.0323(15) 0.0139(13) -0.0101(13)

loop_
_atom_type_symbol
_atom_type_description
_atom_type_scat_dispersion_real
_atom_type_scat_dispersion_imag
_atom_type_scat_source
C C 0.0033 0.0016 'International Tables Vol C Tables 4.2.6.8 and 6.1.1.4'
H H 0.0000 0.0000 'International Tables Vol C Tables 4.2.6.8 and 6.1.1.4'
Cu Cu 0.3201 1.2651 'International Tables Vol C Tables 4.2.6.8 and 6.1.1.4'
N N 0.0061 0.0033 'International Tables Vol C Tables 4.2.6.8 and 6.1.1.4'
O O 0.0106 0.0060 'International Tables Vol C Tables 4.2.6.8 and 6.1.1.4'

loop_
_geom_angle_atom_site_label_1
_geom_angle_atom_site_label_2
_geom_angle_atom_site_label_3
_geom_angle
N9 Cu1 N3 97.58(10)
N9 Cu1 N1 177.94(10)
N3 Cu1 N1 80.72(10)
O9 Cu1 N9 94.18(9)
O9 Cu1 N3 164.92(10)
O9 Cu1 N1 87.31(10)
N8 Cu2 N6 81.46(10)
N8 Cu2 O13 110.83(11)
N8 Cu2 O12 165.03(11)
N6 Cu2 O13 97.96(11)
N4 Cu2 N8 97.57(10)
N4 Cu2 N6 166.56(11)
N4 Cu2 O13 94.92(12)
N4 Cu2 O12 92.23(10)
O12 Cu2 N6 91.59(10)
O12 Cu2 O13 56.78(11)
N6 C20 C21 112.5(3)
N6 C20 C19 122.1(3)
C19 C20 C21 125.3(3)
N9 N8 Cu2 139.9(2)
C21 N8 Cu2 113.63(19)
C21 N8 N9 106.5(2)
C20 N6 Cu2 114.1(2)
C16 N6 Cu2 127.7(2)
C16 N6 C20 118.3(3)
N8 N9 Cu1 119.98(18)
C22 N9 Cu1 135.1(2)
C22 N9 N8 104.4(2)
N4 N3 Cu1 139.9(2)
C6 N3 Cu1 113.6(2)
C6 N3 N4 106.1(2)
C22 N7 H7 128.6
C22 N7 C21 102.9(2)
C21 N7 H7 128.6
C1 N1 Cu1 128.0(2)
C1 N1 C5 117.8(3)
C5 N1 Cu1 113.9(2)
C30 C23 C22 117.2(3)
C24 C23 C22 125.4(3)
C24 C23 C30 117.4(3)
O7 N10 C24 119.7(3)
O7 N10 O8 122.2(3)
O8 N10 C24 118.1(3)
C26 O6 C27 117.3(3)
O6 C26 C25 125.1(3)
O6 C26 C28 115.2(3)
C25 C26 C28 119.7(3)
N9 C22 C23 124.4(3)
N7 C22 N9 113.4(3)
N7 C22 C23 121.9(3)
N8 C21 C20 118.3(3)
N8 C21 N7 112.8(3)
N7 C21 C20 128.9(3)
N3 N4 Cu2 118.70(18)
C7 N4 Cu2 134.3(2)
C7 N4 N3 105.1(3)
C28 O5 C29 117.6(3)
C23 C30 H30 119.1
C28 C30 C23 121.7(3)
C28 C30 H30 119.1
N6 C16 H16 118.8
N6 C16 C17 122.4(3)
C17 C16 H16 118.8
C26 C25 H25 120.2
C26 C25 C24 119.6(3)
C24 C25 H25 120.2
O5 C28 C26 115.4(3)
O5 C28 C30 125.4(3)
C30 C28 C26 119.2(3)
C23 C24 N10 120.9(3)
C23 C24 C25 122.2(3)
C25 C24 N10 116.9(3)
N1 C1 H1 118.6
N1 C1 C2 122.8(3)
C2 C1 H1 118.6
C20 C19 H19 120.7
C20 C19 C18 118.6(3)
C18 C19 H19 120.7
N11 O13 Cu2 82.2(2)
C1 C2 H2 120.5
C1 C2 C3 119.1(3)
C3 C2 H2 120.5
C19 C18 H18 120.3
C17 C18 C19 119.5(3)
C17 C18 H18 120.3
C16 C17 H17 120.4
C18 C17 C16 119.2(3)
C18 C17 H17 120.4
O6 C27 H27A 109.5
O6 C27 H27B 109.5
O6 C27 H27C 109.5
H27A C27 H27B 109.5
H27A C27 H27C 109.5
H27B C27 H27C 109.5
O5 C29 H29A 109.5
O5 C29 H29B 109.5
O5 C29 H29C 109.5
H29A C29 H29B 109.5
H29A C29 H29C 109.5
H29B C29 H29C 109.5
O4 N5 C9 119.2(4)
O4 N5 O3 122.0(4)
O3 N5 C9 118.8(3)
C15 C8 C7 116.3(3)
C9 C8 C7 126.0(3)
C9 C8 C15 117.4(3)
N1 C5 C4 122.3(3)
N1 C5 C6 112.8(3)
C4 C5 C6 124.9(3)
C6 N2 H2A 128.6
C7 N2 H2A 128.6
C7 N2 C6 102.9(3)
C5 C4 H4 120.5
C3 C4 C5 119.1(3)
C3 C4 H4 120.5
N3 C6 C5 118.3(3)
N3 C6 N2 112.9(3)
N2 C6 C5 128.8(3)
N4 C7 C8 127.2(3)
N2 C7 N4 113.0(3)
N2 C7 C8 119.8(3)
C8 C15 H15 119.3
C14 C15 C8 121.3(3)
C14 C15 H15 119.3
C8 C9 N5 122.0(3)
C8 C9 C10 122.4(3)
C10 C9 N5 115.5(3)
C10 C11 C14 119.6(3)
O1 C11 C10 124.9(3)
O1 C11 C14 115.4(3)
C9 C10 H10 120.3
C11 C10 C9 119.5(3)
C11 C10 H10 120.3
C15 C14 C11 119.6(3)
O2 C14 C15 125.0(3)
O2 C14 C11 115.4(3)
C2 C3 C4 118.9(3)
C2 C3 H3 120.6
C4 C3 H3 120.6
N12 O9 Cu1 106.63(19)
C14 O2 C13 117.9(3)
C11 O1 C12 117.6(3)
O10 N12 O9 119.7(3)
O10 N12 O11 124.5(3)
O11 N12 O9 115.7(3)
O13 N11 O12 117.7(3)
O14 N11 O13 122.6(4)
O14 N11 O12 119.6(4)
O1 C12 H12A 109.5
O1 C12 H12B 109.5
O1 C12 H12C 109.5
H12A C12 H12B 109.5
H12A C12 H12C 109.5
H12B C12 H12C 109.5
O2 C13 H13A 109.5
O2 C13 H13B 109.5
O2 C13 H13C 109.5
H13A C13 H13B 109.5
H13A C13 H13C 109.5
H13B C13 H13C 109.5
H13D N13 H13E 108.5
C32 N13 H13D 111.4
C32 N13 H13E 108.6
C31 C32 N13 178.8(8)
N11 O12 Cu2 103.3(2)
C32 C31 H31 180.0

loop_
_geom_bond_atom_site_label_1
_geom_bond_atom_site_label_2
_geom_bond_distance
Cu1 N9 1.977(2)
Cu1 N3 1.979(2)
Cu1 N1 2.040(3)
Cu1 O9 1.964(2)
Cu2 N8 1.973(2)
Cu2 N6 2.018(3)
Cu2 N4 1.957(3)
Cu2 O13 2.436(3)
Cu2 O12 1.978(2)
C20 N6 1.356(4)
C20 C21 1.456(4)
C20 C19 1.373(5)
N8 N9 1.369(3)
N8 C21 1.324(4)
N6 C16 1.342(4)
N9 C22 1.343(4)
N3 N4 1.372(3)
N3 C6 1.325(4)
N7 H7 0.8600
N7 C22 1.324(4)
N7 C21 1.334(4)
N1 C1 1.337(4)
N1 C5 1.345(4)
C23 C22 1.494(4)
C23 C30 1.392(4)
C23 C24 1.390(4)
N10 O7 1.217(3)
N10 C24 1.454(4)
N10 O8 1.226(3)
O6 C26 1.361(3)
O6 C27 1.432(4)
C26 C25 1.371(4)
C26 C28 1.419(4)
N4 C7 1.341(4)
O5 C28 1.346(4)
O5 C29 1.439(4)
C30 H30 0.9300
C30 C28 1.387(4)
C16 H16 0.9300
C16 C17 1.372(5)
C25 H25 0.9300
C25 C24 1.393(4)
C1 H1 0.9300
C1 C2 1.370(5)
C19 H19 0.9300
C19 C18 1.388(5)
O13 N11 1.237(4)
C2 H2 0.9300
C2 C3 1.374(5)
C18 H18 0.9300
C18 C17 1.370(5)
C17 H17 0.9300
C27 H27A 0.9600
C27 H27B 0.9600
C27 H27C 0.9600
C29 H29A 0.9600
C29 H29B 0.9600
C29 H29C 0.9600
N5 C9 1.459(5)
N5 O4 1.206(5)
N5 O3 1.219(5)
C8 C7 1.483(4)
C8 C15 1.407(5)
C8 C9 1.376(5)
C5 C4 1.377(5)
C5 C6 1.452(4)
N2 H2A 0.8600
N2 C6 1.340(4)
N2 C7 1.333(4)
C4 H4 0.9300
C4 C3 1.376(5)
C15 H15 0.9300
C15 C14 1.386(4)
C9 C10 1.401(4)
C11 C10 1.376(5)
C11 C14 1.411(5)
C11 O1 1.360(4)
C10 H10 0.9300
C14 O2 1.349(4)
C3 H3 0.9300
O9 N12 1.285(4)
O2 C13 1.429(5)
O1 C12 1.426(4)
N12 O10 1.204(4)
N12 O11 1.247(4)
N11 O14 1.229(4)
N11 O12 1.260(4)
C12 H12A 0.9600
C12 H12B 0.9600
C12 H12C 0.9600
C13 H13A 0.9600
C13 H13B 0.9600
C13 H13C 0.9600
N13 H13D 0.8664
N13 H13E 0.8665
N13 C32 1.397(8)
C32 C31 1.186(7)
C31 H31 0.9300

loop_
_geom_torsion_atom_site_label_1
_geom_torsion_atom_site_label_2
_geom_torsion_atom_site_label_3
_geom_torsion_atom_site_label_4
_geom_torsion
Cu1 N9 C22 N7 172.3(2)
Cu1 N9 C22 C23 -13.1(5)
Cu1 N3 N4 Cu2 22.4(4)
Cu1 N3 N4 C7 -171.0(3)
Cu1 N3 C6 C5 -6.2(4)
Cu1 N3 C6 N2 174.1(2)
Cu1 N1 C1 C2 173.9(3)
Cu1 N1 C5 C4 -175.0(3)
Cu1 N1 C5 C6 5.6(3)
Cu1 O9 N12 O10 -9.2(4)
Cu1 O9 N12 O11 169.0(3)
Cu2 N8 N9 Cu1 5.7(4)
Cu2 N8 N9 C22 178.6(2)
Cu2 N8 C21 C20 0.4(3)
Cu2 N8 C21 N7 -179.5(2)
Cu2 N6 C16 C17 178.0(3)
Cu2 N4 C7 C8 -17.9(5)
Cu2 N4 C7 N2 161.8(2)
Cu2 O13 N11 O14 -176.2(4)
Cu2 O13 N11 O12 1.7(3)
C20 N6 C16 C17 -0.5(5)
C20 C19 C18 C17 -0.1(6)
N8 Cu2 N6 C20 -0.8(2)
N8 Cu2 N6 C16 -179.4(3)
N8 Cu2 N4 N3 -25.2(2)
N8 Cu2 N4 C7 173.1(3)
N8 Cu2 O13 N11 -171.7(2)
N8 Cu2 O12 N11 37.7(5)
N8 N9 C22 N7 1.1(3)
N8 N9 C22 C23 175.7(3)
N6 Cu2 N8 N9 -178.9(3)
N6 Cu2 N8 C21 0.2(2)
N6 Cu2 N4 N3 -110.1(4)
N6 Cu2 N4 C7 88.2(5)
N6 Cu2 O13 N11 -87.8(2)
N6 Cu2 O12 N11 99.6(2)
N6 C20 C21 N8 -1.0(4)
N6 C20 C21 N7 178.9(3)
N6 C20 C19 C18 0.4(5)
N6 C16 C17 C18 0.8(6)
N9 Cu1 N3 N4 -0.1(3)
N9 Cu1 N3 C6 -171.8(2)
N9 Cu1 N1 C1 -146(3)
N9 Cu1 N1 C5 28(3)
N9 Cu1 O9 N12 101.2(2)
N9 N8 C21 C20 179.8(3)
N9 N8 C21 N7 -0.1(3)
N3 Cu1 N9 N8 -14.4(2)
N3 Cu1 N9 C22 175.4(3)
N3 Cu1 N1 C1 178.8(3)
N3 Cu1 N1 C5 -7.0(2)
N3 Cu1 O9 N12 -40.1(5)
N3 N4 C7 C8 178.7(3)
N3 N4 C7 N2 -1.6(4)
N1 Cu1 N9 N8 -49(3)
N1 Cu1 N9 C22 141(3)
N1 Cu1 N3 N4 178.8(3)
N1 Cu1 N3 C6 7.0(2)
N1 Cu1 O9 N12 -77.4(2)
N1 C1 C2 C3 0.1(6)
N1 C5 C4 C3 0.5(5)
N1 C5 C6 N3 0.3(4)
N1 C5 C6 N2 179.9(3)
C23 C30 C28 C26 -1.2(5)
C23 C30 C28 O5 180.0(3)
O6 C26 C25 C24 179.3(3)
O6 C26 C28 O5 0.7(4)
O6 C26 C28 C30 -178.3(3)
C26 C25 C24 C23 -0.7(5)
C26 C25 C24 N10 -179.9(3)
C22 N7 C21 C20 -179.1(3)
C22 N7 C21 N8 0.8(3)
C22 C23 C30 C28 179.1(3)
C22 C23 C24 N10 1.1(5)
C22 C23 C24 C25 -178.2(3)
C21 C20 N6 Cu2 1.1(3)
C21 C20 N6 C16 179.9(3)
C21 C20 C19 C18 -179.5(3)
C21 N8 N9 Cu1 -173.4(2)
C21 N8 N9 C22 -0.6(3)
C21 N7 C22 N9 -1.2(3)
C21 N7 C22 C23 -175.9(3)
N4 Cu2 N8 N9 14.6(3)
N4 Cu2 N8 C21 -166.2(2)
N4 Cu2 N6 C20 86.1(5)
N4 Cu2 N6 C16 -92.5(5)
N4 Cu2 O13 N11 88.3(2)
N4 Cu2 O12 N11 -93.3(2)
N4 N3 C6 C5 179.3(3)
N4 N3 C6 N2 -0.4(4)
C30 C23 C22 N9 -93.3(4)
C30 C23 C22 N7 80.8(4)
C30 C23 C24 N10 -179.0(3)
C30 C23 C24 C25 1.7(5)
C25 C26 C28 O5 -178.8(3)
C25 C26 C28 C30 2.3(5)
O7 N10 C24 C23 8.9(5)
O7 N10 C24 C25 -171.9(3)
C28 C26 C25 C24 -1.4(5)
C24 C23 C22 N9 86.6(4)
C24 C23 C22 N7 -99.3(4)
C24 C23 C30 C28 -0.8(5)
C1 N1 C5 C4 -0.2(5)
C1 N1 C5 C6 -179.5(3)
C1 C2 C3 C4 0.2(6)
C19 C20 N6 Cu2 -178.8(3)
C19 C20 N6 C16 -0.1(5)
C19 C20 C21 N8 178.9(3)
C19 C20 C21 N7 -1.2(5)
C19 C18 C17 C16 -0.5(6)
O13 Cu2 N8 N9 -83.6(3)
O13 Cu2 N8 C21 95.5(2)
O13 Cu2 N6 C20 -110.8(2)
O13 Cu2 N6 C16 70.6(3)
O13 Cu2 N4 N3 86.6(2)
O13 Cu2 N4 C7 -75.1(3)
O13 Cu2 O12 N11 1.2(2)
O13 N11 O12 Cu2 -2.2(4)
C27 O6 C26 C25 -6.2(5)
C27 O6 C26 C28 174.4(3)
C29 O5 C28 C26 178.0(3)
C29 O5 C28 C30 -3.2(5)
N5 C9 C10 C11 -179.4(3)
C8 C15 C14 C11 -2.8(5)
C8 C15 C14 O2 178.6(3)
C8 C9 C10 C11 -1.3(5)
C5 N1 C1 C2 -0.2(5)
C5 C4 C3 C2 -0.5(5)
C4 C5 C6 N3 -179.1(3)
C4 C5 C6 N2 0.6(6)
C6 N3 N4 Cu2 -165.4(2)
C6 N3 N4 C7 1.1(3)
C6 C5 C4 C3 179.8(3)
C6 N2 C7 N4 1.3(4)
C6 N2 C7 C8 -178.9(3)
C7 C8 C15 C14 174.1(3)
C7 C8 C9 N5 6.6(5)
C7 C8 C9 C10 -171.4(3)
C7 N2 C6 N3 -0.5(4)
C7 N2 C6 C5 179.8(3)
C15 C8 C7 N4 110.1(4)
C15 C8 C7 N2 -69.6(4)
C15 C8 C9 N5 179.9(3)
C15 C8 C9 C10 2.0(5)
C15 C14 O2 C13 -5.1(5)
C9 C8 C7 N4 -76.5(5)
C9 C8 C7 N2 103.8(4)
C9 C8 C15 C14 0.1(5)
C11 C14 O2 C13 176.2(4)
C10 C11 C14 C15 3.5(5)
C10 C11 C14 O2 -177.8(3)
C10 C11 O1 C12 -16.1(5)
C14 C11 C10 C9 -1.5(5)
C14 C11 O1 C12 166.3(3)
O9 Cu1 N9 N8 175.1(2)
O9 Cu1 N9 C22 4.9(3)
O9 Cu1 N3 N4 140.9(4)
O9 Cu1 N3 C6 -30.9(5)
O9 Cu1 N1 C1 -10.4(3)
O9 Cu1 N1 C5 163.8(2)
O1 C11 C10 C9 -179.0(3)
O1 C11 C14 C15 -178.8(3)
O1 C11 C14 O2 0.0(4)
O4 N5 C9 C8 -11.0(6)
O4 N5 C9 C10 167.0(4)
O3 N5 C9 C8 169.3(4)
O3 N5 C9 C10 -12.6(6)
O14 N11 O12 Cu2 175.9(3)
O12 Cu2 N8 N9 -115.8(4)
O12 Cu2 N8 C21 63.3(5)
O12 Cu2 N6 C20 -167.5(2)
O12 Cu2 N6 C16 14.0(3)
O12 Cu2 N4 N3 143.5(2)
O12 Cu2 N4 C7 -18.2(3)
O12 Cu2 O13 N11 -1.2(2)
O8 N10 C24 C23 -172.2(3)
O8 N10 C24 C25 7.1(4)
